data_7216176
loop_
_publ_author_name
'Fortea-P\'erez, Francisco R.'
'Marino, Nadia'
'Armentano, Donatella'
'De Munno, Giovanni'
'Julve, Miguel'
'Stiriba, Salah-Eddine'

_publ_section_title
;
 Solid-state cis--trans isomerism in bis(oxamato)palladate(ii) complexes:
 synthesis, structural studies and catalytic activity
;
_journal_issue 30
_journal_name_full CrystEngComm
_journal_page_first 6971
_journal_paper_doi 10.1039/C4CE00669K
_journal_volume 16
_journal_year 2014
_chemical_formula_moiety 'C20 H18 N2 O6 Pd -2, 2(Na +), H2 O'
_chemical_formula_sum 'C20 H20 N2 Na2 O7 Pd'
_chemical_formula_weight 552.76
_chemical_name_systematic
;
 ?
;
_space_group_crystal_system monoclinic
_space_group_IT_number 9
_space_group_name_Hall 'C -2yc'
_space_group_name_H-M_alt 'C 1 c 1'
_symmetry_space_group_name_Hall 'C -2yc'
_symmetry_space_group_name_H-M 'C 1 c 1'
_atom_sites_solution_hydrogens geom
_atom_sites_solution_primary direct
_audit_creation_method SHELXL-2013
_cell_angle_alpha 90
_cell_angle_beta 124.4800(10)
_cell_angle_gamma 90
_cell_formula_units_Z 8
_cell_length_a 16.4083(6)
_cell_length_b 22.4457(12)
_cell_length_c 13.4740(4)
_cell_measurement_reflns_used 9980
_cell_measurement_temperature 100(2)
_cell_measurement_theta_max 28.28
_cell_measurement_theta_min 3.01
_cell_volume 4090.6(3)
_computing_cell_refinement 'Bruker SAINT'
_computing_data_collection 'Bruker APEX2'
_computing_data_reduction 'Bruker SAINT'
_computing_molecular_graphics 'Bruker SHELXTL'
_computing_publication_material 'Bruker SHELXTL'
_computing_structure_refinement 'SHELXL-2013 (Sheldrick, 2013)'
_computing_structure_solution 'SHELXS-97 (Sheldrick, 2008)'
_diffrn_ambient_temperature 100(2)
_diffrn_measured_fraction_theta_full 0.996
_diffrn_measured_fraction_theta_max 0.992
_diffrn_measurement_device_type 'Bruker APEX-II CCD'
_diffrn_measurement_method '\f and \w scans'
_diffrn_radiation_type MoK\a
_diffrn_radiation_wavelength 0.71073
_diffrn_reflns_av_R_equivalents 0.0397
_diffrn_reflns_av_unetI/netI 0.0348
_diffrn_reflns_Laue_measured_fraction_full 0.996
_diffrn_reflns_Laue_measured_fraction_max 0.992
_diffrn_reflns_limit_h_max 17
_diffrn_reflns_limit_h_min -21
_diffrn_reflns_limit_k_max 28
_diffrn_reflns_limit_k_min -27
_diffrn_reflns_limit_l_max 17
_diffrn_reflns_limit_l_min -15
_diffrn_reflns_number 23741
_diffrn_reflns_point_group_measured_fraction_full 0.860
_diffrn_reflns_point_group_measured_fraction_max 0.829
_diffrn_reflns_theta_full 25.242
_diffrn_reflns_theta_max 27.105
_diffrn_reflns_theta_min 1.758
_exptl_absorpt_coefficient_mu 0.998
_exptl_absorpt_correction_T_max 0.7457
_exptl_absorpt_correction_T_min 0.5821
_exptl_absorpt_correction_type multi-scan
_exptl_absorpt_process_details sadabs
_exptl_crystal_colour orange
_exptl_crystal_density_diffrn 1.795
_exptl_crystal_description prism
_exptl_crystal_F_000 2224
_exptl_crystal_size_max 0.150
_exptl_crystal_size_mid 0.080
_exptl_crystal_size_min 0.080
_refine_diff_density_max 1.027
_refine_diff_density_min -0.588
_refine_diff_density_rms 0.115
_refine_ls_abs_structure_details
;
 Refined as an inversion twin.
;
_refine_ls_abs_structure_Flack 0.00(3)
_refine_ls_extinction_method none
_refine_ls_goodness_of_fit_ref 1.080
_refine_ls_hydrogen_treatment constr
_refine_ls_matrix_type full
_refine_ls_number_parameters 578
_refine_ls_number_reflns 7475
_refine_ls_number_restraints 2
_refine_ls_restrained_S_all 1.080
_refine_ls_R_factor_all 0.0294
_refine_ls_R_factor_gt 0.0286
_refine_ls_shift/su_max 0.000
_refine_ls_shift/su_mean 0.000
_refine_ls_structure_factor_coef Fsqd
_refine_ls_weighting_details 'w=1/[\s^2^(Fo^2^)+(0.0427P)^2^+13.4385P] where P=(Fo^2^+2Fc^2^)/3'
_refine_ls_weighting_scheme calc
_refine_ls_wR_factor_gt 0.0747
_refine_ls_wR_factor_ref 0.0812
_reflns_Friedel_coverage 0.668
_reflns_Friedel_fraction_full 0.723
_reflns_Friedel_fraction_max 0.665
_reflns_number_gt 7363
_reflns_number_total 7475
_reflns_threshold_expression 'I > 2\s(I)'
_cod_data_source_file c4ce00669k2.cif
_cod_data_source_block ff546orang1
_cod_depositor_comments
;
Adding full bibliography for 7216172--7216176.cif.

2023-11-23
Z value and formula fixed to values more according to usual
chemical conventions.                 miguel
;
_cod_original_formula_sum 'C40 H40 N4 Na4 O14 Pd2'
_cod_original_formula_weight 1105.52
_cod_original_formula_moiety 'C40 H40 N4 Na4 O14 Pd2'
_cod_original_formula_units_Z 4
_cod_database_code 7216176
_shelx_space_group_comment
;
The symmetry employed for this shelxl refinement is uniquely defined
by the following loop, which should always be used as a source of
symmetry information in preference to the above space-group names.
They are only intended as comments.
;
_shelx_estimated_absorpt_t_min 0.865
_shelx_estimated_absorpt_t_max 0.924
_shelxl_version_number 2013-4

loop_
_space_group_symop_operation_xyz
'x, y, z'
'x, -y, z+1/2'
'x+1/2, y+1/2, z'
'x+1/2, -y+1/2, z+1/2'

loop_
_atom_site_label
_atom_site_type_symbol
_atom_site_fract_x
_atom_site_fract_y
_atom_site_fract_z
_atom_site_U_iso_or_equiv
_atom_site_adp_type
_atom_site_occupancy
_atom_site_site_symmetry_order
_atom_site_calc_flag
_atom_site_refinement_flags_posn
_atom_site_refinement_flags_adp
Pd1 Pd -0.00293(3) 0.36662(2) -0.75399(3) 0.01091(11) Uani 1 1 d . .
Pd2 Pd 0.51502(3) 0.38161(2) -0.72944(3) 0.00919(11) Uani 1 1 d . .
N1 N 0.1407(4) 0.3614(2) -0.6099(4) 0.0123(10) Uani 1 1 d . .
O1 O 0.0291(3) 0.28400(19) -0.7843(4) 0.0168(9) Uani 1 1 d . .
O2 O 0.1455(3) 0.21428(19) -0.6991(4) 0.0204(9) Uani 1 1 d . .
O3 O 0.2696(3) 0.29289(19) -0.5213(4) 0.0166(9) Uani 1 1 d . .
C1 C 0.1158(5) 0.2648(3) -0.7015(5) 0.0152(12) Uani 1 1 d . .
C2 C 0.1836(4) 0.3091(3) -0.6005(5) 0.0125(11) Uani 1 1 d . .
C3 C 0.2017(4) 0.4062(3) -0.5218(5) 0.0130(11) Uani 1 1 d . .
C4 C 0.2711(4) 0.4372(3) -0.5317(5) 0.0126(11) Uani 1 1 d . .
C5 C 0.3278(4) 0.4810(3) -0.4458(5) 0.0151(11) Uani 1 1 d . .
H5 H 0.3749 0.5029 -0.4509 0.018 Uiso 1 1 calc R U
C6 C 0.3165(4) 0.4932(3) -0.3537(5) 0.0163(12) Uani 1 1 d . .
H6 H 0.3547 0.5237 -0.2971 0.020 Uiso 1 1 calc R U
C7 C 0.2491(4) 0.4606(3) -0.3440(5) 0.0146(11) Uani 1 1 d . .
H7 H 0.2422 0.4688 -0.2799 0.017 Uiso 1 1 calc R U
C8 C 0.1919(4) 0.4163(3) -0.4269(5) 0.0124(11) Uani 1 1 d . .
C9 C 0.2853(4) 0.4239(3) -0.6306(5) 0.0153(12) Uani 1 1 d . .
H9A H 0.2393 0.3924 -0.6825 0.023 Uiso 1 1 calc R U
H9B H 0.3533 0.4106 -0.5952 0.023 Uiso 1 1 calc R U
H9C H 0.2723 0.4599 -0.6784 0.023 Uiso 1 1 calc R U
C10 C 0.1228(5) 0.3796(3) -0.4135(6) 0.0166(12) Uani 1 1 d . .
H10A H 0.0890 0.3508 -0.4795 0.025 Uiso 1 1 calc R U
H10B H 0.0739 0.4057 -0.4157 0.025 Uiso 1 1 calc R U
H10C H 0.1602 0.3584 -0.3365 0.025 Uiso 1 1 calc R U
N11 N -0.0593(3) 0.4448(2) -0.7426(4) 0.0118(10) Uani 1 1 d . .
O11 O -0.1387(3) 0.3615(2) -0.9101(4) 0.0171(9) Uani 1 1 d . .
O21 O -0.2735(3) 0.4166(2) -1.0308(4) 0.0207(10) Uani 1 1 d . .
O31 O -0.1981(3) 0.5032(2) -0.8561(4) 0.0181(9) Uani 1 1 d . .
C11 C -0.1922(4) 0.4089(3) -0.9363(5) 0.0157(12) Uani 1 1 d . .
C12 C -0.1486(4) 0.4578(3) -0.8391(5) 0.0137(12) Uani 1 1 d . .
C13 C -0.0206(4) 0.4873(3) -0.6477(5) 0.0117(11) Uani 1 1 d . .
C14 C 0.0486(4) 0.5287(3) -0.6321(5) 0.0131(11) Uani 1 1 d . .
C15 C 0.0820(4) 0.5722(3) -0.5443(5) 0.0153(12) Uani 1 1 d . .
H15 H 0.1308 0.5998 -0.5318 0.018 Uiso 1 1 calc R U
C16 C 0.0441(4) 0.5758(3) -0.4735(5) 0.0167(12) Uani 1 1 d . .
H16 H 0.0656 0.6062 -0.4147 0.020 Uiso 1 1 calc R U
C17 C -0.0255(4) 0.5339(3) -0.4913(5) 0.0153(11) Uani 1 1 d . .
H17 H -0.0511 0.5360 -0.4433 0.018 Uiso 1 1 calc R U
C18 C -0.0587(4) 0.4891(3) -0.5773(5) 0.0131(11) Uani 1 1 d . .
C19 C 0.0826(4) 0.5288(3) -0.7150(5) 0.0150(11) Uani 1 1 d . .
H19A H 0.0522 0.4954 -0.7714 0.023 Uiso 1 1 calc R U
H19B H 0.1547 0.5249 -0.6675 0.023 Uiso 1 1 calc R U
H19C H 0.0631 0.5664 -0.7600 0.023 Uiso 1 1 calc R U
C20 C -0.1386(4) 0.4465(3) -0.5988(5) 0.0156(12) Uani 1 1 d . .
H20A H -0.1529 0.4181 -0.6620 0.023 Uiso 1 1 calc R U
H20B H -0.1986 0.4689 -0.6239 0.023 Uiso 1 1 calc R U
H20C H -0.1159 0.4248 -0.5242 0.023 Uiso 1 1 calc R U
N12 N 0.5038(4) 0.3752(2) -0.8862(4) 0.0100(10) Uani 1 1 d . .
O12 O 0.5853(3) 0.45779(18) -0.7167(4) 0.0130(8) Uani 1 1 d . .
O22 O 0.6244(3) 0.51332(18) -0.8208(4) 0.0149(8) Uani 1 1 d . .
O32 O 0.5393(3) 0.43075(18) -1.0018(3) 0.0150(8) Uani 1 1 d . .
C21 C 0.5880(4) 0.4691(3) -0.8094(5) 0.0132(11) Uani 1 1 d . .
C22 C 0.5407(4) 0.4221(3) -0.9091(5) 0.0113(11) Uani 1 1 d . .
C23 C 0.4647(4) 0.3286(2) -0.9728(5) 0.0101(10) Uani 1 1 d . .
C24 C 0.3619(4) 0.3216(3) -1.0497(5) 0.0106(11) Uani 1 1 d . .
C25 C 0.3228(4) 0.2765(3) -1.1352(5) 0.0149(11) Uani 1 1 d . .
H25 H 0.2532 0.2711 -1.1865 0.018 Uiso 1 1 calc R U
C26 C 0.3854(5) 0.2391(3) -1.1458(5) 0.0161(12) Uani 1 1 d . .
H26 H 0.3588 0.2082 -1.2042 0.019 Uiso 1 1 calc R U
C27 C 0.4871(4) 0.2475(3) -1.0703(5) 0.0140(11) Uani 1 1 d . .
H27 H 0.5293 0.2219 -1.0781 0.017 Uiso 1 1 calc R U
C28 C 0.5286(4) 0.2918(3) -0.9844(5) 0.0124(11) Uani 1 1 d . .
C29 C 0.2956(4) 0.3646(3) -1.0432(5) 0.0134(11) Uani 1 1 d . .
H29A H 0.2265 0.3534 -1.1022 0.020 Uiso 1 1 calc R U
H29B H 0.3071 0.4048 -1.0610 0.020 Uiso 1 1 calc R U
H29C H 0.3097 0.3638 -0.9622 0.020 Uiso 1 1 calc R U
C30 C 0.6387(4) 0.3020(3) -0.9094(5) 0.0145(12) Uani 1 1 d . .
H30A H 0.6550 0.3350 -0.8534 0.022 Uiso 1 1 calc R U
H30B H 0.6600 0.3119 -0.9621 0.022 Uiso 1 1 calc R U
H30C H 0.6725 0.2658 -0.8638 0.022 Uiso 1 1 calc R U
N13 N 0.4453(3) 0.3105(2) -0.7156(4) 0.0109(9) Uani 1 1 d . .
O13 O 0.5427(3) 0.40064(19) -0.5669(4) 0.0142(8) Uani 1 1 d . .
O23 O 0.5180(3) 0.3655(2) -0.4314(4) 0.0178(9) Uani 1 1 d . .
O33 O 0.4206(3) 0.26969(18) -0.5763(3) 0.0157(8) Uani 1 1 d . .
C31 C 0.5081(4) 0.3618(3) -0.5292(5) 0.0131(11) Uani 1 1 d . .
C32 C 0.4532(4) 0.3088(3) -0.6115(5) 0.0111(11) Uani 1 1 d . .
C33 C 0.3917(4) 0.2631(2) -0.7994(5) 0.0113(11) Uani 1 1 d . .
C34 C 0.2874(4) 0.2606(3) -0.8635(5) 0.0117(11) Uani 1 1 d . .
C35 C 0.2387(4) 0.2138(3) -0.9445(5) 0.0143(11) Uani 1 1 d . .
H35 H 0.1687 0.2114 -0.9889 0.017 Uiso 1 1 calc R U
C36 C 0.2902(5) 0.1706(3) -0.9616(6) 0.0183(13) Uani 1 1 d . .
H36 H 0.2556 0.1392 -1.0178 0.022 Uiso 1 1 calc R U
C37 C 0.3926(4) 0.1733(3) -0.8964(5) 0.0155(12) Uani 1 1 d . .
H37 H 0.4279 0.1437 -0.9080 0.019 Uiso 1 1 calc R U
C38 C 0.4438(4) 0.2190(3) -0.8146(5) 0.0107(11) Uani 1 1 d . .
C39 C 0.2309(4) 0.3061(3) -0.8448(5) 0.0158(12) Uani 1 1 d . .
H39A H 0.2770 0.3353 -0.7850 0.024 Uiso 1 1 calc R U
H39B H 0.1946 0.2865 -0.8161 0.024 Uiso 1 1 calc R U
H39C H 0.1842 0.3264 -0.9211 0.024 Uiso 1 1 calc R U
C40 C 0.5546(4) 0.2199(3) -0.7400(5) 0.0160(12) Uani 1 1 d . .
H40A H 0.5786 0.2548 -0.6870 0.024 Uiso 1 1 calc R U
H40B H 0.5777 0.2219 -0.7930 0.024 Uiso 1 1 calc R U
H40C H 0.5801 0.1836 -0.6912 0.024 Uiso 1 1 calc R U
Na1 Na 0.32076(18) 0.19958(11) -0.5759(2) 0.0185(5) Uani 1 1 d . .
Na2 Na 0.43530(17) 0.30575(10) -0.3747(2) 0.0179(5) Uani 1 1 d . .
Na3 Na 0.63247(16) 0.39438(10) -0.23547(19) 0.0130(4) Uani 1 1 d . .
Na4 Na 0.63439(16) 0.50741(10) -1.0041(2) 0.0143(5) Uani 1 1 d . .
O1W O 0.4850(3) 0.3851(2) -0.2296(4) 0.0203(9) Uani 1 1 d . .
O2W O 0.2886(4) 0.1228(2) -0.7200(4) 0.0239(10) Uani 1 1 d . .

loop_
_atom_site_aniso_label
_atom_site_aniso_U_11
_atom_site_aniso_U_22
_atom_site_aniso_U_33
_atom_site_aniso_U_23
_atom_site_aniso_U_13
_atom_site_aniso_U_12
Pd1 0.0126(3) 0.0108(2) 0.0100(2) -0.00237(17) 0.0068(2) -0.00337(19)
Pd2 0.0089(2) 0.01032(19) 0.0091(2) -0.00165(15) 0.00559(18) -0.00131(17)
N1 0.016(2) 0.011(2) 0.014(2) 0.0001(18) 0.012(2) -0.0003(19)
O1 0.023(2) 0.013(2) 0.016(2) -0.0042(16) 0.0121(18) -0.0037(17)
O2 0.027(2) 0.012(2) 0.031(2) -0.0022(17) 0.022(2) -0.0015(18)
O3 0.019(2) 0.014(2) 0.019(2) 0.0011(15) 0.0114(17) 0.0027(17)
C1 0.023(3) 0.015(3) 0.018(3) -0.004(2) 0.017(3) -0.007(2)
C2 0.018(3) 0.012(3) 0.014(3) 0.000(2) 0.013(2) -0.002(2)
C3 0.016(3) 0.009(3) 0.013(3) 0.001(2) 0.008(2) 0.002(2)
C4 0.013(3) 0.013(3) 0.012(3) 0.003(2) 0.008(2) 0.005(2)
C5 0.013(3) 0.015(3) 0.015(3) 0.003(2) 0.006(2) 0.000(2)
C6 0.015(3) 0.011(3) 0.016(3) -0.003(2) 0.004(2) 0.001(2)
C7 0.020(3) 0.015(3) 0.011(3) 0.001(2) 0.010(2) 0.003(2)
C8 0.014(3) 0.010(3) 0.017(3) 0.001(2) 0.011(2) 0.001(2)
C9 0.017(3) 0.017(3) 0.013(3) 0.001(2) 0.010(2) 0.002(2)
C10 0.022(3) 0.017(3) 0.020(3) -0.004(2) 0.018(3) -0.005(2)
N11 0.010(2) 0.015(3) 0.010(2) 0.0010(18) 0.0054(19) -0.0006(19)
O11 0.017(2) 0.020(2) 0.013(2) -0.0048(17) 0.0078(17) -0.0066(18)
O21 0.015(2) 0.031(3) 0.013(2) 0.0008(18) 0.0057(17) -0.0044(19)
O31 0.012(2) 0.021(2) 0.017(2) 0.0040(16) 0.0058(17) 0.0010(17)
C11 0.012(3) 0.024(4) 0.012(3) 0.001(2) 0.007(2) -0.009(2)
C12 0.010(3) 0.019(3) 0.013(3) 0.003(2) 0.007(2) -0.002(2)
C13 0.010(2) 0.012(3) 0.013(3) 0.002(2) 0.007(2) 0.001(2)
C14 0.010(3) 0.017(3) 0.012(3) 0.004(2) 0.006(2) 0.000(2)
C15 0.015(3) 0.019(3) 0.014(3) -0.003(2) 0.010(2) -0.006(2)
C16 0.020(3) 0.015(3) 0.013(3) -0.001(2) 0.008(2) 0.003(2)
C17 0.018(3) 0.019(3) 0.014(3) 0.005(2) 0.012(2) 0.006(2)
C18 0.012(3) 0.015(3) 0.013(3) 0.007(2) 0.007(2) 0.003(2)
C19 0.013(3) 0.020(3) 0.013(3) -0.005(2) 0.008(2) -0.008(2)
C20 0.012(3) 0.022(3) 0.016(3) 0.003(2) 0.009(2) -0.001(2)
N12 0.010(2) 0.012(3) 0.009(2) -0.0007(16) 0.0064(18) -0.0006(17)
O12 0.014(2) 0.014(2) 0.011(2) -0.0009(15) 0.0067(16) -0.0050(16)
O22 0.018(2) 0.012(2) 0.016(2) -0.0020(16) 0.0104(17) -0.0033(16)
O32 0.019(2) 0.015(2) 0.0138(19) -0.0017(15) 0.0110(16) -0.0024(16)
C21 0.011(3) 0.014(3) 0.015(3) 0.001(2) 0.008(2) 0.002(2)
C22 0.007(2) 0.011(3) 0.013(3) 0.001(2) 0.004(2) 0.000(2)
C23 0.008(2) 0.009(3) 0.011(2) 0.0022(19) 0.004(2) 0.003(2)
C24 0.008(2) 0.014(3) 0.009(2) 0.0001(19) 0.005(2) 0.000(2)
C25 0.010(2) 0.016(3) 0.013(3) -0.002(2) 0.003(2) 0.000(2)
C26 0.021(3) 0.013(3) 0.013(3) 0.000(2) 0.009(2) 0.001(2)
C27 0.017(3) 0.013(3) 0.016(3) 0.002(2) 0.012(2) 0.003(2)
C28 0.012(3) 0.014(3) 0.012(3) 0.003(2) 0.007(2) 0.002(2)
C29 0.008(2) 0.016(3) 0.013(3) -0.003(2) 0.004(2) 0.001(2)
C30 0.011(3) 0.015(3) 0.018(3) 0.004(2) 0.009(2) 0.006(2)
N13 0.013(2) 0.009(2) 0.011(2) -0.0040(17) 0.0068(19) -0.0003(18)
O13 0.017(2) 0.015(2) 0.0132(19) -0.0049(15) 0.0099(16) -0.0036(17)
O23 0.019(2) 0.023(2) 0.012(2) -0.0029(16) 0.0093(17) -0.0021(17)
O33 0.019(2) 0.017(2) 0.0124(19) -0.0002(15) 0.0094(17) -0.0036(17)
C31 0.009(2) 0.018(3) 0.010(3) -0.001(2) 0.004(2) 0.002(2)
C32 0.009(2) 0.010(3) 0.013(3) 0.003(2) 0.006(2) 0.003(2)
C33 0.010(3) 0.010(3) 0.011(3) -0.001(2) 0.004(2) -0.002(2)
C34 0.010(2) 0.014(3) 0.012(3) 0.004(2) 0.007(2) 0.003(2)
C35 0.011(2) 0.014(3) 0.013(3) 0.001(2) 0.004(2) -0.001(2)
C36 0.019(3) 0.013(3) 0.017(3) -0.004(2) 0.006(2) -0.002(2)
C37 0.015(3) 0.015(3) 0.016(3) 0.000(2) 0.009(2) 0.003(2)
C38 0.010(3) 0.013(3) 0.013(3) 0.001(2) 0.008(2) 0.001(2)
C39 0.011(3) 0.021(3) 0.016(3) 0.003(2) 0.008(2) 0.004(2)
C40 0.012(3) 0.019(3) 0.015(3) -0.003(2) 0.007(2) 0.002(2)
Na1 0.0211(12) 0.0157(12) 0.0185(12) 0.0011(9) 0.0111(10) -0.0059(10)
Na2 0.0127(11) 0.0114(12) 0.0168(11) 0.0024(9) 0.0006(9) -0.0004(9)
Na3 0.0131(10) 0.0132(11) 0.0113(10) -0.0012(8) 0.0061(9) -0.0012(9)
Na4 0.0116(10) 0.0147(12) 0.0153(11) 0.0028(8) 0.0068(9) 0.0004(8)
O1W 0.021(2) 0.027(2) 0.017(2) 0.0045(16) 0.0131(19) 0.0067(18)
O2W 0.024(2) 0.023(3) 0.034(3) 0.0042(18) 0.022(2) 0.0021(19)

loop_
_atom_type_symbol
_atom_type_description
_atom_type_scat_dispersion_real
_atom_type_scat_dispersion_imag
_atom_type_scat_source
C C 0.0033 0.0016 'International Tables Vol C Tables 4.2.6.8 and 6.1.1.4'
H H 0.0000 0.0000 'International Tables Vol C Tables 4.2.6.8 and 6.1.1.4'
N N 0.0061 0.0033 'International Tables Vol C Tables 4.2.6.8 and 6.1.1.4'
O O 0.0106 0.0060 'International Tables Vol C Tables 4.2.6.8 and 6.1.1.4'
Na Na 0.0362 0.0249 'International Tables Vol C Tables 4.2.6.8 and 6.1.1.4'
Pd Pd -0.9988 1.0072 'International Tables Vol C Tables 4.2.6.8 and 6.1.1.4'

loop_
_geom_angle_atom_site_label_1
_geom_angle_atom_site_label_2
_geom_angle_atom_site_label_3
_geom_angle
_geom_angle_site_symmetry_1
_geom_angle_site_symmetry_3
O11 Pd1 N11 81.19(19) . .
O11 Pd1 O1 89.83(18) . .
N11 Pd1 O1 170.23(18) . .
O11 Pd1 N1 170.21(19) . .
N11 Pd1 N1 108.0(2) . .
O1 Pd1 N1 81.26(19) . .
O12 Pd2 O13 87.80(16) . .
O12 Pd2 N12 81.88(17) . .
O13 Pd2 N12 169.56(18) . .
O12 Pd2 N13 169.50(17) . .
O13 Pd2 N13 81.89(18) . .
N12 Pd2 N13 108.48(18) . .
O12 Pd2 Na4 46.96(12) . 2_565
O13 Pd2 Na4 40.85(12) . 2_565
N12 Pd2 Na4 128.78(13) . 2_565
N13 Pd2 Na4 122.74(13) . 2_565
C2 N1 C3 116.8(5) . .
C2 N1 Pd1 113.8(4) . .
C3 N1 Pd1 129.3(4) . .
C1 O1 Pd1 114.6(4) . .
C1 O1 Na2 103.6(4) . 4_454
Pd1 O1 Na2 134.6(2) . 4_454
C1 O2 Na1 116.7(4) . .
C1 O2 Na3 156.5(4) . 4_454
Na1 O2 Na3 86.38(16) . 4_454
C1 O2 Na2 81.4(4) . 4_454
Na1 O2 Na2 161.61(19) . 4_454
Na3 O2 Na2 75.91(13) 4_454 4_454
C2 O3 Na2 155.7(4) . .
C2 O3 Na1 113.3(4) . .
Na2 O3 Na1 85.84(16) . .
O2 C1 O1 124.0(6) . .
O2 C1 C2 119.7(6) . .
O1 C1 C2 116.3(5) . .
O2 C1 Na2 74.6(3) . 4_454
O1 C1 Na2 51.6(3) . 4_454
C2 C1 Na2 159.4(4) . 4_454
O3 C2 N1 128.0(5) . .
O3 C2 C1 118.0(5) . .
N1 C2 C1 113.9(5) . .
C8 C3 C4 121.8(5) . .
C8 C3 N1 118.8(5) . .
C4 C3 N1 119.4(5) . .
C5 C4 C3 117.8(5) . .
C5 C4 C9 120.6(5) . .
C3 C4 C9 121.6(5) . .
C6 C5 C4 121.2(5) . .
C5 C6 C7 119.9(5) . .
C8 C7 C6 120.7(5) . .
C7 C8 C3 118.5(5) . .
C7 C8 C10 120.7(5) . .
C3 C8 C10 120.8(5) . .
C12 N11 C13 114.5(5) . .
C12 N11 Pd1 114.4(4) . .
C13 N11 Pd1 131.0(4) . .
C11 O11 Pd1 114.5(4) . .
C11 O11 Na1 115.6(4) . 4_454
Pd1 O11 Na1 124.6(2) . 4_454
C11 O21 Na3 143.2(4) . 1_454
C11 O21 Na4 109.4(4) . 1_455
Na3 O21 Na4 106.03(17) 1_454 1_455
C12 O31 Na4 121.9(4) . 1_455
O21 C11 O11 124.7(6) . .
O21 C11 C12 119.4(6) . .
O11 C11 C12 115.9(5) . .
O31 C12 N11 127.3(6) . .
O31 C12 C11 119.2(5) . .
N11 C12 C11 113.5(5) . .
C14 C13 C18 121.2(5) . .
C14 C13 N11 119.7(5) . .
C18 C13 N11 118.9(5) . .
C15 C14 C13 119.7(5) . .
C15 C14 C19 119.9(5) . .
C13 C14 C19 120.3(5) . .
C14 C15 C16 120.5(5) . .
C17 C16 C15 118.7(5) . .
C16 C17 C18 121.8(5) . .
C17 C18 C13 118.1(5) . .
C17 C18 C20 120.3(5) . .
C13 C18 C20 121.5(5) . .
C22 N12 C23 116.3(5) . .
C22 N12 Pd2 113.6(4) . .
C23 N12 Pd2 130.1(4) . .
C21 O12 Pd2 114.4(4) . .
C21 O12 Na4 146.7(4) . 2_565
Pd2 O12 Na4 98.81(16) . 2_565
C21 O22 Na3 123.9(4) . 2_564
C21 O22 Na4 112.6(4) . .
Na3 O22 Na4 120.14(18) 2_564 .
C22 O32 Na4 119.6(4) . .
O22 C21 O12 124.8(5) . .
O22 C21 C22 119.7(5) . .
O12 C21 C22 115.6(5) . .
O32 C22 N12 126.8(5) . .
O32 C22 C21 118.8(5) . .
N12 C22 C21 114.4(5) . .
C24 C23 C28 120.7(5) . .
C24 C23 N12 119.0(5) . .
C28 C23 N12 120.2(5) . .
C25 C24 C23 119.6(5) . .
C25 C24 C29 120.6(5) . .
C23 C24 C29 119.7(5) . .
C24 C25 C26 120.2(5) . .
C27 C26 C25 119.5(5) . .
C28 C27 C26 121.9(5) . .
C27 C28 C23 118.1(5) . .
C27 C28 C30 120.5(5) . .
C23 C28 C30 121.3(5) . .
C32 N13 C33 117.3(5) . .
C32 N13 Pd2 113.2(4) . .
C33 N13 Pd2 129.5(4) . .
C31 O13 Pd2 113.9(4) . .
C31 O13 Na4 140.1(4) . 2_565
Pd2 O13 Na4 105.96(18) . 2_565
C31 O23 Na3 140.5(4) . .
C31 O23 Na2 124.2(4) . .
Na3 O23 Na2 92.01(17) . .
C32 O33 Na1 161.5(4) . .
C32 O33 Na2 110.8(3) . .
Na1 O33 Na2 81.95(14) . .
O23 C31 O13 123.5(5) . .
O23 C31 C32 119.7(5) . .
O13 C31 C32 116.8(5) . .
O33 C32 N13 127.6(5) . .
O33 C32 C31 118.3(5) . .
N13 C32 C31 114.1(5) . .
C38 C33 C34 120.7(5) . .
C38 C33 N13 119.2(5) . .
C34 C33 N13 120.0(5) . .
C35 C34 C33 117.8(5) . .
C35 C34 C39 120.8(5) . .
C33 C34 C39 121.4(5) . .
C36 C35 C34 121.5(5) . .
C37 C36 C35 119.7(5) . .
C38 C37 C36 120.5(5) . .
C37 C38 C33 119.7(5) . .
C37 C38 C40 120.1(5) . .
C33 C38 C40 120.2(5) . .
O33 Na1 O11 125.71(18) . 4
O33 Na1 O2 119.15(18) . .
O11 Na1 O2 108.62(17) 4 .
O33 Na1 O2W 108.72(18) . .
O11 Na1 O2W 99.31(18) 4 .
O2 Na1 O2W 84.88(17) . .
O33 Na1 O3 77.57(16) . .
O11 Na1 O3 99.65(17) 4 .
O2 Na1 O3 67.63(15) . .
O2W Na1 O3 150.43(18) . .
O33 Na1 Na2 54.79(12) . .
O11 Na1 Na2 85.28(14) 4 .
O2 Na1 Na2 111.96(14) . .
O2W Na1 Na2 160.31(16) . .
O3 Na1 Na2 44.33(11) . .
O33 Na1 Na3 147.45(14) . 4_454
O11 Na1 Na3 84.56(13) 4 4_454
O2 Na1 Na3 47.81(12) . 4_454
O2W Na1 Na3 47.94(13) . 4_454
O3 Na1 Na3 112.00(13) . 4_454
Na2 Na1 Na3 151.68(10) . 4_454
O3 Na2 O23 114.64(17) . .
O3 Na2 O1 115.84(17) . 4
O23 Na2 O1 108.91(18) . 4
O3 Na2 O1W 118.65(18) . .
O23 Na2 O1W 81.26(17) . .
O1 Na2 O1W 112.42(17) 4 .
O3 Na2 O33 73.21(15) . .
O23 Na2 O33 65.18(15) . .
O1 Na2 O33 85.73(15) 4 .
O1W Na2 O33 145.83(17) . .
O3 Na2 O2 163.68(17) . 4
O23 Na2 O2 73.25(15) . 4
O1 Na2 O2 48.28(14) 4 4
O1W Na2 O2 75.80(15) . 4
O33 Na2 O2 99.25(15) . 4
O3 Na2 C1 140.53(19) . 4
O23 Na2 C1 93.29(17) . 4
O1 Na2 C1 24.79(16) 4 4
O1W Na2 C1 91.61(17) . 4
O33 Na2 C1 96.37(16) . 4
O2 Na2 C1 24.03(15) 4 4
O3 Na2 Na1 49.83(12) . .
O23 Na2 Na1 108.37(14) . .
O1 Na2 Na1 73.34(12) 4 .
O1W Na2 Na1 167.02(15) . .
O33 Na2 Na1 43.25(10) . .
O2 Na2 Na1 114.84(12) 4 .
C1 Na2 Na1 96.37(14) 4 .
O3 Na2 Na3 149.10(14) . .
O23 Na2 Na3 43.75(11) . .
O1 Na2 Na3 94.36(13) 4 .
O1W Na2 Na3 47.85(12) . .
O33 Na2 Na3 104.48(12) . .
O2 Na2 Na3 46.12(10) 4 .
C1 Na2 Na3 70.05(14) 4 .
Na1 Na2 Na3 144.92(10) . .
O23 Na3 O21 169.08(19) . 1_656
O23 Na3 O22 84.46(16) . 2_565
O21 Na3 O22 102.03(18) 1_656 2_565
O23 Na3 O2 82.65(17) . 4
O21 Na3 O2 92.94(18) 1_656 4
O22 Na3 O2 161.15(17) 2_565 4
O23 Na3 O1W 80.51(16) . .
O21 Na3 O1W 89.09(17) 1_656 .
O22 Na3 O1W 107.81(17) 2_565 .
O2 Na3 O1W 83.56(16) 4 .
O23 Na3 O2W 100.70(18) . 4
O21 Na3 O2W 88.51(17) 1_656 4
O22 Na3 O2W 86.99(17) 2_565 4
O2 Na3 O2W 81.96(16) 4 4
O1W Na3 O2W 165.18(18) . 4
O23 Na3 Na2 44.24(12) . .
O21 Na3 Na2 125.21(14) 1_656 .
O22 Na3 Na2 119.11(13) 2_565 .
O2 Na3 Na2 57.97(12) 4 .
O1W Na3 Na2 46.49(12) . .
O2W Na3 Na2 125.63(14) 4 .
O23 Na3 Na1 114.71(14) . 4
O21 Na3 Na1 67.69(14) 1_656 4
O22 Na3 Na1 130.73(14) 2_565 4
O2 Na3 Na1 45.81(12) 4 4
O1W Na3 Na1 119.54(13) . 4
O2W Na3 Na1 46.43(12) 4 4
Na2 Na3 Na1 103.64(9) . 4
O23 Na3 Na4 135.44(14) . 1_556
O21 Na3 Na4 40.03(13) 1_656 1_556
O22 Na3 Na4 78.15(12) 2_565 1_556
O2 Na3 Na4 120.59(13) 4 1_556
O1W Na3 Na4 66.74(12) . 1_556
O2W Na3 Na4 118.74(13) 4 1_556
Na2 Na3 Na4 113.21(8) . 1_556
Na1 Na3 Na4 107.63(7) 4 1_556
O31 Na4 O32 115.82(17) 1_655 .
O31 Na4 O13 122.68(18) 1_655 2_564
O32 Na4 O13 110.31(16) . 2_564
O31 Na4 O22 82.19(16) 1_655 .
O32 Na4 O22 67.58(15) . .
O13 Na4 O22 85.77(15) 2_564 .
O31 Na4 O12 115.86(16) 1_655 2_564
O32 Na4 O12 116.13(16) . 2_564
O13 Na4 O12 67.41(14) 2_564 2_564
O22 Na4 O12 152.73(16) . 2_564
O31 Na4 O21 66.37(15) 1_655 1_655
O32 Na4 O21 82.68(16) . 1_655
O13 Na4 O21 153.19(16) 2_564 1_655
O22 Na4 O21 121.04(15) . 1_655
O12 Na4 O21 85.87(14) 2_564 1_655
O31 Na4 Pd2 125.44(13) 1_655 2_564
O32 Na4 Pd2 118.73(12) . 2_564
O13 Na4 Pd2 33.18(10) 2_564 2_564
O22 Na4 Pd2 118.86(12) . 2_564
O12 Na4 Pd2 34.23(9) 2_564 2_564
O21 Na4 Pd2 120.04(12) 1_655 2_564
O31 Na4 Na3 97.32(13) 1_655 1_554
O32 Na4 Na3 80.36(12) . 1_554
O13 Na4 Na3 122.79(13) 2_564 1_554
O22 Na4 Na3 143.52(13) . 1_554
O12 Na4 Na3 58.36(10) 2_564 1_554
O21 Na4 Na3 33.95(10) 1_655 1_554
Pd2 Na4 Na3 91.23(6) 2_564 1_554
Na2 O1W Na3 85.66(16) . .
Na1 O2W Na3 85.63(17) . 4_454

loop_
_geom_bond_atom_site_label_1
_geom_bond_atom_site_label_2
_geom_bond_distance
_geom_bond_site_symmetry_2
Pd1 O11 2.023(4) .
Pd1 N11 2.029(5) .
Pd1 O1 2.031(4) .
Pd1 N1 2.039(5) .
Pd2 O12 2.015(4) .
Pd2 O13 2.015(4) .
Pd2 N12 2.019(5) .
Pd2 N13 2.033(5) .
Pd2 Na4 3.539(2) 2_565
N1 C2 1.338(8) .
N1 C3 1.440(7) .
O1 C1 1.287(8) .
O1 Na2 2.406(5) 4_454
O2 C1 1.229(8) .
O2 Na1 2.393(5) .
O2 Na3 2.473(5) 4_454
O2 Na2 2.908(5) 4_454
O3 C2 1.248(7) .
O3 Na2 2.302(5) .
O3 Na1 2.517(5) .
C1 C2 1.537(8) .
C1 Na2 2.983(6) 4_454
C3 C8 1.395(8) .
C3 C4 1.404(8) .
C4 C5 1.397(8) .
C4 C9 1.507(8) .
C5 C6 1.382(9) .
C6 C7 1.393(9) .
C7 C8 1.391(8) .
C8 C10 1.492(8) .
N11 C12 1.329(7) .
N11 C13 1.424(7) .
O11 C11 1.295(8) .
O11 Na1 2.373(5) 4_454
O21 C11 1.228(7) .
O21 Na3 2.327(5) 1_454
O21 Na4 2.680(5) 1_455
O31 C12 1.241(8) .
O31 Na4 2.309(4) 1_455
C11 C12 1.540(8) .
C13 C14 1.388(8) .
C13 C18 1.401(8) .
C14 C15 1.386(8) .
C14 C19 1.505(8) .
C15 C16 1.404(8) .
C16 C17 1.391(9) .
C17 C18 1.392(8) .
C18 C20 1.513(8) .
N12 C22 1.335(7) .
N12 C23 1.420(7) .
O12 C21 1.299(7) .
O12 Na4 2.618(5) 2_565
O22 C21 1.212(7) .
O22 Na3 2.337(5) 2_564
O22 Na4 2.569(5) .
O32 C22 1.252(7) .
O32 Na4 2.334(5) .
C21 C22 1.530(8) .
C23 C24 1.402(7) .
C23 C28 1.411(8) .
C24 C25 1.387(8) .
C24 C29 1.494(8) .
C25 C26 1.397(9) .
C26 C27 1.390(8) .
C27 C28 1.380(8) .
C28 C30 1.506(8) .
N13 C32 1.334(7) .
N13 C33 1.434(7) .
O13 C31 1.292(7) .
O13 Na4 2.408(5) 2_565
O23 C31 1.236(7) .
O23 Na3 2.302(5) .
O23 Na2 2.323(5) .
O33 C32 1.253(7) .
O33 Na1 2.273(5) .
O33 Na2 2.711(5) .
C31 C32 1.524(8) .
C33 C38 1.396(8) .
C33 C34 1.416(7) .
C34 C35 1.395(8) .
C34 C39 1.494(8) .
C35 C36 1.390(9) .
C36 C37 1.388(8) .
C37 C38 1.387(8) .
C38 C40 1.500(7) .
Na1 O11 2.373(5) 4
Na1 O2W 2.420(5) .
Na1 Na2 3.285(3) .
Na1 Na3 3.331(3) 4_454
Na2 O1 2.406(5) 4
Na2 O1W 2.420(5) .
Na2 O2 2.909(5) 4
Na2 C1 2.983(6) 4
Na2 Na3 3.327(3) .
Na3 O21 2.327(5) 1_656
Na3 O22 2.337(5) 2_565
Na3 O2 2.473(5) 4
Na3 O1W 2.474(5) .
Na3 O2W 2.480(5) 4
Na3 Na1 3.331(3) 4
Na3 Na4 4.006(3) 1_556
Na4 O31 2.309(4) 1_655
Na4 O13 2.408(5) 2_564
Na4 O12 2.618(5) 2_564
Na4 O21 2.680(5) 1_655
Na4 Pd2 3.539(2) 2_564
Na4 Na3 4.006(3) 1_554
O2W Na3 2.480(5) 4_454
